data_4516736
loop_
_publ_author_name
'Obligacion, Jennifer V.'
'Chirik, Paul J.'

_publ_section_title
;
 Mechanistic Studies of Cobalt-Catalyzed C(sp<sup>2</sup>)-H Borylation of
 Five-Membered Heteroarenes with Pinacolborane.
;
_journal_issue 7
_journal_name_full 'ACS catalysis'
_journal_page_first 4366
_journal_page_last 4371
_journal_paper_doi 10.1021/acscatal.7b01151
_journal_volume 7
_journal_year 2017
_chemical_formula_sum 'C31 H62 B Co N O2 P3'
_chemical_formula_weight 643.46
_space_group_crystal_system triclinic
_space_group_IT_number 2
_space_group_name_Hall '-P 1'
_space_group_name_H-M_alt 'P -1'
_atom_sites_solution_hydrogens mixed
_audit_creation_method SHELXL-2014
_audit_update_record
;
2017-04-06 # Formatted by publCIF
;
_cell_angle_alpha 84.709(2)
_cell_angle_beta 78.676(2)
_cell_angle_gamma 86.719(2)
_cell_formula_units_Z 2
_cell_length_a 10.8798(5)
_cell_length_b 11.5927(5)
_cell_length_c 14.6647(6)
_cell_measurement_reflns_used 9934
_cell_measurement_temperature 100(2)
_cell_measurement_theta_max 66.85
_cell_measurement_theta_min 3.83
_cell_volume 1804.42(14)
_computing_cell_refinement 'Bruker SAINT'
_computing_data_collection 'Bruker APEX3'
_computing_data_reduction 'Bruker SAINT'
_computing_molecular_graphics 'ORTEP3 (Farraguia, 1994)'
_computing_structure_refinement 'SHELXL-97 (Sheldrick, 2008)'
_computing_structure_solution 'SHELXT (Sheldrick 2016)'
_diffrn_ambient_temperature 100(2)
_diffrn_measured_fraction_theta_full 0.960
_diffrn_measured_fraction_theta_max 0.978
_diffrn_measurement_device_type 'Bruker D8 Venture Photon 100 CMOS'
_diffrn_measurement_method 'phi and omega scans'
_diffrn_radiation_source 'I\mS microfocus source'
_diffrn_radiation_type CuK\a
_diffrn_radiation_wavelength 1.54178
_diffrn_reflns_av_R_equivalents 0.0268
_diffrn_reflns_av_unetI/netI 0.0315
_diffrn_reflns_Laue_measured_fraction_full 0.960
_diffrn_reflns_Laue_measured_fraction_max 0.978
_diffrn_reflns_limit_h_max 12
_diffrn_reflns_limit_h_min -12
_diffrn_reflns_limit_k_max 13
_diffrn_reflns_limit_k_min -13
_diffrn_reflns_limit_l_max 17
_diffrn_reflns_limit_l_min -17
_diffrn_reflns_number 17057
_diffrn_reflns_point_group_measured_fraction_full 0.960
_diffrn_reflns_point_group_measured_fraction_max 0.978
_diffrn_reflns_theta_full 67.679
_diffrn_reflns_theta_max 66.848
_diffrn_reflns_theta_min 3.084
_exptl_absorpt_coefficient_mu 5.175
_exptl_absorpt_correction_T_max 0.7528
_exptl_absorpt_correction_T_min 0.6411
_exptl_absorpt_correction_type multi-scan
_exptl_absorpt_process_details 'TWINABS BRUKER AXS'
_exptl_crystal_colour orange
_exptl_crystal_density_diffrn 1.184
_exptl_crystal_description plate
_exptl_crystal_F_000 696
_exptl_crystal_size_max 0.125
_exptl_crystal_size_mid 0.094
_exptl_crystal_size_min 0.092
_refine_diff_density_max 0.891
_refine_diff_density_min -0.420
_refine_diff_density_rms 0.083
_refine_ls_extinction_method none
_refine_ls_goodness_of_fit_ref 1.121
_refine_ls_hydrogen_treatment mixed
_refine_ls_matrix_type full
_refine_ls_number_parameters 386
_refine_ls_number_reflns 6273
_refine_ls_number_restraints 0
_refine_ls_restrained_S_all 1.121
_refine_ls_R_factor_all 0.0352
_refine_ls_R_factor_gt 0.0316
_refine_ls_shift/su_max 0.001
_refine_ls_shift/su_mean 0.000
_refine_ls_structure_factor_coef Fsqd
_refine_ls_weighting_details 'w=1/[\s^2^(Fo^2^)+(0.0525P)^2^+0.4252P] where P=(Fo^2^+2Fc^2^)/3'
_refine_ls_weighting_scheme calc
_refine_ls_wR_factor_gt 0.0826
_refine_ls_wR_factor_ref 0.0914
_reflns_Friedel_coverage 0.000
_reflns_number_gt 5943
_reflns_number_total 6273
_reflns_threshold_expression 'I > 2\s(I)'
_cod_data_source_file cs7b01151_si_002.cif
_cod_data_source_block jvo21
_cod_database_code 4516736
_shelx_space_group_comment
;
The symmetry employed for this shelxl refinement is uniquely defined
by the following loop, which should always be used as a source of
symmetry information in preference to the above space-group names.
They are only intended as comments.
;
_shelx_estimated_absorpt_t_min 0.564
_shelx_estimated_absorpt_t_max 0.647
_shelxl_version_number 2014-3

loop_
_space_group_symop_operation_xyz
'x, y, z'
'-x, -y, -z'

loop_
_atom_site_label
_atom_site_type_symbol
_atom_site_fract_x
_atom_site_fract_y
_atom_site_fract_z
_atom_site_U_iso_or_equiv
_atom_site_adp_type
_atom_site_occupancy
_atom_site_site_symmetry_order
_atom_site_calc_flag
_atom_site_refinement_flags_posn
_atom_site_refinement_flags_adp
_atom_site_refinement_flags_occupancy
_atom_site_disorder_assembly
_atom_site_disorder_group
C1 C 0.76431(19) 0.05105(16) 0.57794(13) 0.0229(4) Uani 1 1 d . . . . .
H1A H 0.8359 0.0040 0.5499 0.027 Uiso 1 1 calc R U . . .
H1B H 0.6902 0.0053 0.5881 0.027 Uiso 1 1 calc R U . . .
C2 C 0.74804(17) 0.15831(16) 0.51485(13) 0.0194(4) Uani 1 1 d . . . . .
C3 C 0.77420(17) 0.15827(16) 0.41877(13) 0.0209(4) Uani 1 1 d . . . . .
H3 H 0.8000 0.0892 0.3918 0.025 Uiso 1 1 calc R U . . .
C4 C 0.76266(17) 0.26001(16) 0.36110(13) 0.0204(4) Uani 1 1 d . . . . .
C5 C 0.72462(17) 0.36023(16) 0.40723(12) 0.0195(4) Uani 1 1 d . . . . .
H5 H 0.7173 0.4305 0.3722 0.023 Uiso 1 1 calc R U . . .
C6 C 0.69764(16) 0.35747(15) 0.50336(12) 0.0180(3) Uani 1 1 d . . . . .
C7 C 0.65729(18) 0.46376(16) 0.55385(12) 0.0201(4) Uani 1 1 d . . . . .
H7A H 0.5677 0.4788 0.5586 0.024 Uiso 1 1 calc R U . . .
H7B H 0.7003 0.5302 0.5197 0.024 Uiso 1 1 calc R U . . .
C8 C 0.7389(2) -0.03071(19) 0.77187(15) 0.0325(5) Uani 1 1 d . . . . .
H8 H 0.6570 -0.0491 0.7600 0.039 Uiso 1 1 calc R U . . .
C9 C 0.7157(3) -0.0038(2) 0.87434(16) 0.0434(6) Uani 1 1 d . . . . .
H9A H 0.6631 0.0653 0.8824 0.065 Uiso 1 1 calc R U . . .
H9B H 0.6750 -0.0675 0.9129 0.065 Uiso 1 1 calc R U . . .
H9C H 0.7943 0.0075 0.8919 0.065 Uiso 1 1 calc R U . . .
C10 C 0.8222(3) -0.1400(2) 0.7548(2) 0.0456(6) Uani 1 1 d . . . . .
H10A H 0.8347 -0.1541 0.6901 0.068 Uiso 1 1 calc R U . . .
H10B H 0.9018 -0.1299 0.7713 0.068 Uiso 1 1 calc R U . . .
H10C H 0.7826 -0.2049 0.7923 0.068 Uiso 1 1 calc R U . . .
C11 C 0.96338(18) 0.08708(17) 0.67389(16) 0.0290(4) Uani 1 1 d . . . . .
H11 H 0.9913 0.0081 0.6584 0.035 Uiso 1 1 calc R U . . .
C12 C 1.0080(2) 0.1091(2) 0.76266(19) 0.0412(6) Uani 1 1 d . . . . .
H12A H 0.9707 0.0553 0.8128 0.062 Uiso 1 1 calc R U . . .
H12B H 1.0977 0.0989 0.7529 0.062 Uiso 1 1 calc R U . . .
H12C H 0.9838 0.1869 0.7782 0.062 Uiso 1 1 calc R U . . .
C13 C 1.02064(19) 0.17095(19) 0.59213(16) 0.0322(5) Uani 1 1 d . . . . .
H13A H 0.9910 0.1552 0.5372 0.048 Uiso 1 1 calc R U . . .
H13B H 0.9965 0.2491 0.6065 0.048 Uiso 1 1 calc R U . . .
H13C H 1.1104 0.1612 0.5813 0.048 Uiso 1 1 calc R U . . .
C14 C 0.5828(2) 0.54831(18) 0.73407(14) 0.0289(4) Uani 1 1 d . . . . .
H14 H 0.4999 0.5155 0.7426 0.035 Uiso 1 1 calc R U . . .
C15 C 0.6069(3) 0.5582(2) 0.83239(16) 0.0425(6) Uani 1 1 d . . . . .
H15A H 0.6136 0.4820 0.8633 0.064 Uiso 1 1 calc R U . . .
H15B H 0.6836 0.5971 0.8284 0.064 Uiso 1 1 calc R U . . .
H15C H 0.5386 0.6016 0.8672 0.064 Uiso 1 1 calc R U . . .
C16 C 0.5716(2) 0.66820(19) 0.68250(16) 0.0315(5) Uani 1 1 d . . . . .
H16A H 0.5565 0.6598 0.6212 0.047 Uiso 1 1 calc R U . . .
H16B H 0.5031 0.7123 0.7164 0.047 Uiso 1 1 calc R U . . .
H16C H 0.6480 0.7078 0.6776 0.047 Uiso 1 1 calc R U . . .
C20 C 0.3965(2) 0.2813(2) 0.85567(16) 0.0356(5) Uani 1 1 d . . . . .
H20 H 0.3910 0.3639 0.8347 0.043 Uiso 1 1 calc R U . . .
C21 C 0.4641(2) 0.2698(3) 0.93736(15) 0.0439(6) Uani 1 1 d . . . . .
H21A H 0.5483 0.2950 0.9167 0.066 Uiso 1 1 calc R U . . .
H21B H 0.4206 0.3169 0.9850 0.066 Uiso 1 1 calc R U . . .
H21C H 0.4661 0.1903 0.9620 0.066 Uiso 1 1 calc R U . . .
C22 C 0.2616(2) 0.2407(3) 0.88953(18) 0.0443(6) Uani 1 1 d . . . . .
H22A H 0.2183 0.2478 0.8381 0.066 Uiso 1 1 calc R U . . .
H22B H 0.2640 0.1612 0.9143 0.066 Uiso 1 1 calc R U . . .
H22C H 0.2185 0.2879 0.9373 0.066 Uiso 1 1 calc R U . . .
C23 C 0.37384(18) 0.18624(19) 0.68292(15) 0.0283(4) Uani 1 1 d . . . . .
H23 H 0.2979 0.1563 0.7237 0.034 Uiso 1 1 calc R U . . .
C24 C 0.4217(2) 0.0996(3) 0.61191(18) 0.0446(6) Uani 1 1 d . . . . .
H24A H 0.4425 0.0269 0.6434 0.067 Uiso 1 1 calc R U . . .
H24B H 0.3579 0.0887 0.5770 0.067 Uiso 1 1 calc R U . . .
H24C H 0.4951 0.1280 0.5702 0.067 Uiso 1 1 calc R U . . .
C25 C 0.3397(3) 0.3023(2) 0.6370(2) 0.0495(7) Uani 1 1 d . . . . .
H25A H 0.3098 0.3551 0.6840 0.074 Uiso 1 1 calc R U . . .
H25B H 0.4124 0.3325 0.5956 0.074 Uiso 1 1 calc R U . . .
H25C H 0.2752 0.2932 0.6023 0.074 Uiso 1 1 calc R U . . .
C26 C 0.81859(19) 0.19665(18) 0.10896(13) 0.0262(4) Uani 1 1 d . . . . .
C27 C 0.83030(19) 0.33014(18) 0.10117(13) 0.0254(4) Uani 1 1 d . . . . .
C28 C 0.9223(2) 0.1317(2) 0.04614(14) 0.0344(5) Uani 1 1 d . . . . .
H28A H 0.9166 0.1518 -0.0179 0.052 Uiso 1 1 calc R U . . .
H28B H 1.0024 0.1525 0.0563 0.052 Uiso 1 1 calc R U . . .
H28C H 0.9133 0.0497 0.0603 0.052 Uiso 1 1 calc R U . . .
C29 C 0.6905(2) 0.1592(2) 0.09816(15) 0.0345(5) Uani 1 1 d . . . . .
H29A H 0.6799 0.1783 0.0350 0.052 Uiso 1 1 calc R U . . .
H29B H 0.6850 0.0770 0.1130 0.052 Uiso 1 1 calc R U . . .
H29C H 0.6260 0.1988 0.1397 0.052 Uiso 1 1 calc R U . . .
C30 C 0.9660(2) 0.3666(2) 0.08277(15) 0.0335(5) Uani 1 1 d . . . . .
H30A H 1.0066 0.3489 0.0211 0.050 Uiso 1 1 calc R U . . .
H30B H 0.9676 0.4485 0.0878 0.050 Uiso 1 1 calc R U . . .
H30C H 1.0091 0.3255 0.1278 0.050 Uiso 1 1 calc R U . . .
C31 C 0.7593(2) 0.3975(2) 0.03236(14) 0.0337(5) Uani 1 1 d . . . . .
H31A H 0.7956 0.3786 -0.0299 0.051 Uiso 1 1 calc R U . . .
H31B H 0.6729 0.3771 0.0469 0.051 Uiso 1 1 calc R U . . .
H31C H 0.7646 0.4791 0.0366 0.051 Uiso 1 1 calc R U . . .
B1 B 0.7891(2) 0.26148(19) 0.25350(15) 0.0219(4) Uani 1 1 d . . . . .
N1 N 0.70773(13) 0.25654(13) 0.55950(10) 0.0168(3) Uani 1 1 d . . . . .
O1 O 0.82831(13) 0.16517(12) 0.20628(9) 0.0249(3) Uani 1 1 d . . . . .
O2 O 0.77440(13) 0.35943(11) 0.19545(9) 0.0245(3) Uani 1 1 d . . . . .
P1 P 0.78924(4) 0.09758(4) 0.69032(3) 0.02000(12) Uani 1 1 d . . . . .
P2 P 0.69524(4) 0.44121(4) 0.67169(3) 0.01908(11) Uani 1 1 d . . . . .
P3 P 0.49130(4) 0.20510(5) 0.75695(3) 0.02431(12) Uani 1 1 d . . . . .
H3P H 0.479(2) 0.101(2) 0.8022(17) 0.029 Uiso 1 1 d . U . . .
Co1 Co 0.68044(3) 0.25651(2) 0.69445(2) 0.01718(10) Uani 1 1 d . . . . .
H1C H 0.709(2) 0.2650(19) 0.7848(15) 0.021 Uiso 1 1 d . U . . .
C17 C 0.8408(7) 0.5251(6) 0.6628(5) 0.0193(14) Uani 0.484(7) 1 d . . P A 1
H17 H 0.8165 0.6068 0.6711 0.023 Uiso 0.484(7) 1 calc R U P A 1
C18 C 0.9087(18) 0.4778(14) 0.7395(15) 0.035(3) Uani 0.484(7) 1 d . . P A 1
H18A H 0.8539 0.4833 0.7989 0.053 Uiso 0.484(7) 1 calc R U P A 1
H18B H 0.9338 0.3980 0.7314 0.053 Uiso 0.484(7) 1 calc R U P A 1
H18C H 0.9816 0.5218 0.7368 0.053 Uiso 0.484(7) 1 calc R U P A 1
C19 C 0.9265(4) 0.5167(4) 0.5690(3) 0.0281(13) Uani 0.484(7) 1 d . . P A 1
H19A H 0.8828 0.5469 0.5205 0.042 Uiso 0.484(7) 1 calc R U P A 1
H19B H 0.9994 0.5607 0.5661 0.042 Uiso 0.484(7) 1 calc R U P A 1
H19C H 0.9516 0.4370 0.5607 0.042 Uiso 0.484(7) 1 calc R U P A 1
C17A C 0.8636(7) 0.4842(6) 0.6529(5) 0.0234(15) Uani 0.516(7) 1 d . . P A 2
H17A H 0.9098 0.4404 0.6020 0.028 Uiso 0.516(7) 1 calc R U P A 2
C18A C 0.9243(18) 0.4480(13) 0.7379(14) 0.031(3) Uani 0.516(7) 1 d . . P A 2
H18D H 0.9104 0.3676 0.7570 0.047 Uiso 0.516(7) 1 calc R U P A 2
H18E H 1.0128 0.4597 0.7215 0.047 Uiso 0.516(7) 1 calc R U P A 2
H18F H 0.8875 0.4941 0.7882 0.047 Uiso 0.516(7) 1 calc R U P A 2
C19A C 0.8849(4) 0.6127(3) 0.6212(3) 0.0329(13) Uani 0.516(7) 1 d . . P A 2
H19D H 0.8466 0.6343 0.5682 0.049 Uiso 0.516(7) 1 calc R U P A 2
H19E H 0.8480 0.6592 0.6712 0.049 Uiso 0.516(7) 1 calc R U P A 2
H19F H 0.9733 0.6248 0.6046 0.049 Uiso 0.516(7) 1 calc R U P A 2

loop_
_atom_site_aniso_label
_atom_site_aniso_U_11
_atom_site_aniso_U_22
_atom_site_aniso_U_33
_atom_site_aniso_U_23
_atom_site_aniso_U_13
_atom_site_aniso_U_12
C1 0.0259(10) 0.0206(9) 0.0215(9) -0.0017(7) -0.0043(7) 0.0027(7)
C2 0.0172(8) 0.0209(9) 0.0197(9) -0.0017(7) -0.0027(7) 0.0002(7)
C3 0.0202(9) 0.0230(9) 0.0195(9) -0.0063(7) -0.0023(7) 0.0021(7)
C4 0.0194(9) 0.0239(9) 0.0175(9) -0.0029(7) -0.0025(7) -0.0003(7)
C5 0.0223(9) 0.0218(9) 0.0147(8) -0.0016(7) -0.0042(7) -0.0011(7)
C6 0.0173(8) 0.0209(9) 0.0164(8) -0.0017(7) -0.0043(7) -0.0016(7)
C7 0.0240(9) 0.0220(9) 0.0147(8) -0.0015(7) -0.0041(7) -0.0017(7)
C8 0.0325(11) 0.0358(11) 0.0320(11) 0.0146(9) -0.0169(9) -0.0140(9)
C9 0.0470(14) 0.0557(15) 0.0292(12) 0.0207(11) -0.0175(10) -0.0187(12)
C10 0.0551(15) 0.0279(11) 0.0601(16) 0.0160(11) -0.0326(13) -0.0123(10)
C11 0.0168(9) 0.0243(10) 0.0454(12) -0.0006(9) -0.0070(9) 0.0024(7)
C12 0.0260(11) 0.0451(13) 0.0564(15) 0.0086(11) -0.0215(11) -0.0067(10)
C13 0.0197(10) 0.0314(11) 0.0423(12) -0.0076(9) 0.0044(9) -0.0020(8)
C14 0.0283(10) 0.0340(11) 0.0237(10) -0.0132(8) 0.0031(8) -0.0046(8)
C15 0.0568(15) 0.0471(14) 0.0223(11) -0.0151(10) 0.0021(10) -0.0060(11)
C16 0.0282(11) 0.0327(11) 0.0348(11) -0.0164(9) -0.0046(9) 0.0056(9)
C20 0.0241(11) 0.0509(13) 0.0294(11) -0.0083(10) 0.0047(9) -0.0067(9)
C21 0.0353(12) 0.0742(17) 0.0205(10) -0.0097(11) 0.0052(9) -0.0153(12)
C22 0.0244(11) 0.0653(16) 0.0384(13) -0.0126(12) 0.0112(10) -0.0085(11)
C23 0.0187(9) 0.0381(11) 0.0291(10) 0.0021(8) -0.0068(8) -0.0081(8)
C24 0.0352(12) 0.0617(16) 0.0411(13) -0.0136(12) -0.0100(10) -0.0143(11)
C25 0.0409(14) 0.0504(15) 0.0634(17) 0.0179(13) -0.0322(13) -0.0137(11)
C26 0.0311(10) 0.0337(11) 0.0133(9) -0.0057(8) -0.0044(8) 0.0078(8)
C27 0.0292(10) 0.0328(10) 0.0128(9) -0.0033(7) -0.0022(7) 0.0065(8)
C28 0.0421(12) 0.0411(12) 0.0186(10) -0.0094(9) -0.0044(9) 0.0163(10)
C29 0.0390(12) 0.0387(12) 0.0287(11) -0.0138(9) -0.0096(9) 0.0021(9)
C30 0.0329(11) 0.0422(12) 0.0228(10) 0.0044(9) -0.0019(8) -0.0026(9)
C31 0.0389(12) 0.0419(12) 0.0195(10) 0.0004(9) -0.0080(9) 0.0095(10)
B1 0.0202(10) 0.0264(11) 0.0192(10) -0.0041(8) -0.0033(8) 0.0006(8)
N1 0.0148(7) 0.0218(7) 0.0138(7) -0.0008(6) -0.0029(6) -0.0008(6)
O1 0.0342(7) 0.0261(7) 0.0135(6) -0.0038(5) -0.0032(5) 0.0056(6)
O2 0.0320(7) 0.0263(7) 0.0140(6) -0.0035(5) -0.0021(5) 0.0043(6)
P1 0.0165(2) 0.0240(2) 0.0192(2) 0.00431(17) -0.00533(17) -0.00176(17)
P2 0.0180(2) 0.0272(2) 0.0125(2) -0.00440(17) -0.00156(17) -0.00425(18)
P3 0.0162(2) 0.0375(3) 0.0186(2) -0.00203(19) -0.00111(18) -0.00428(19)
Co1 0.01446(15) 0.02614(17) 0.01029(15) -0.00001(11) -0.00155(10) -0.00053(11)
C17 0.016(3) 0.018(4) 0.024(3) -0.006(3) -0.003(2) 0.000(3)
C18 0.022(5) 0.051(8) 0.034(4) 0.000(6) -0.006(3) -0.009(5)
C19 0.021(2) 0.037(2) 0.024(2) -0.0009(17) 0.0017(17) -0.0045(17)
C17A 0.018(3) 0.016(3) 0.035(3) -0.008(3) -0.001(2) 0.001(2)
C18A 0.023(4) 0.041(6) 0.035(4) -0.006(4) -0.015(3) -0.005(4)
C19A 0.027(2) 0.024(2) 0.046(3) -0.0090(18) 0.0028(18) -0.0066(16)

loop_
_atom_type_symbol
_atom_type_description
_atom_type_scat_dispersion_real
_atom_type_scat_dispersion_imag
_atom_type_scat_source
C C 0.0181 0.0091 'International Tables Vol C Tables 4.2.6.8 and 6.1.1.4'
H H 0.0000 0.0000 'International Tables Vol C Tables 4.2.6.8 and 6.1.1.4'
B B 0.0090 0.0039 'International Tables Vol C Tables 4.2.6.8 and 6.1.1.4'
N N 0.0311 0.0180 'International Tables Vol C Tables 4.2.6.8 and 6.1.1.4'
O O 0.0492 0.0322 'International Tables Vol C Tables 4.2.6.8 and 6.1.1.4'
P P 0.2955 0.4335 'International Tables Vol C Tables 4.2.6.8 and 6.1.1.4'
Co Co -2.3653 3.6143 'International Tables Vol C Tables 4.2.6.8 and 6.1.1.4'

loop_
_geom_angle_atom_site_label_1
_geom_angle_atom_site_label_2
_geom_angle_atom_site_label_3
_geom_angle
C2 C1 P1 107.80(13)
C2 C1 H1A 110.1
P1 C1 H1A 110.1
C2 C1 H1B 110.1
P1 C1 H1B 110.1
H1A C1 H1B 108.5
N1 C2 C3 122.50(16)
N1 C2 C1 115.23(16)
C3 C2 C1 122.26(17)
C2 C3 C4 121.41(17)
C2 C3 H3 119.3
C4 C3 H3 119.3
C5 C4 C3 115.66(16)
C5 C4 B1 122.08(17)
C3 C4 B1 122.26(17)
C6 C5 C4 121.68(17)
C6 C5 H5 119.2
C4 C5 H5 119.2
N1 C6 C5 122.18(16)
N1 C6 C7 115.39(15)
C5 C6 C7 122.42(16)
C6 C7 P2 109.04(13)
C6 C7 H7A 109.9
P2 C7 H7A 109.9
C6 C7 H7B 109.9
P2 C7 H7B 109.9
H7A C7 H7B 108.3
C10 C8 C9 111.8(2)
C10 C8 P1 114.74(17)
C9 C8 P1 112.55(16)
C10 C8 H8 105.6
C9 C8 H8 105.6
P1 C8 H8 105.6
C8 C9 H9A 109.5
C8 C9 H9B 109.5
H9A C9 H9B 109.5
C8 C9 H9C 109.5
H9A C9 H9C 109.5
H9B C9 H9C 109.5
C8 C10 H10A 109.5
C8 C10 H10B 109.5
H10A C10 H10B 109.5
C8 C10 H10C 109.5
H10A C10 H10C 109.5
H10B C10 H10C 109.5
C12 C11 C13 111.19(18)
C12 C11 P1 111.55(16)
C13 C11 P1 109.93(14)
C12 C11 H11 108.0
C13 C11 H11 108.0
P1 C11 H11 108.0
C11 C12 H12A 109.5
C11 C12 H12B 109.5
H12A C12 H12B 109.5
C11 C12 H12C 109.5
H12A C12 H12C 109.5
H12B C12 H12C 109.5
C11 C13 H13A 109.5
C11 C13 H13B 109.5
H13A C13 H13B 109.5
C11 C13 H13C 109.5
H13A C13 H13C 109.5
H13B C13 H13C 109.5
C16 C14 C15 111.03(18)
C16 C14 P2 116.41(14)
C15 C14 P2 111.10(17)
C16 C14 H14 105.8
C15 C14 H14 105.8
P2 C14 H14 105.8
C14 C15 H15A 109.5
C14 C15 H15B 109.5
H15A C15 H15B 109.5
C14 C15 H15C 109.5
H15A C15 H15C 109.5
H15B C15 H15C 109.5
C14 C16 H16A 109.5
C14 C16 H16B 109.5
H16A C16 H16B 109.5
C14 C16 H16C 109.5
H16A C16 H16C 109.5
H16B C16 H16C 109.5
C21 C20 C22 109.03(19)
C21 C20 P3 109.59(17)
C22 C20 P3 115.34(17)
C21 C20 H20 107.5
C22 C20 H20 107.5
P3 C20 H20 107.5
C20 C21 H21A 109.5
C20 C21 H21B 109.5
H21A C21 H21B 109.5
C20 C21 H21C 109.5
H21A C21 H21C 109.5
H21B C21 H21C 109.5
C20 C22 H22A 109.5
C20 C22 H22B 109.5
H22A C22 H22B 109.5
C20 C22 H22C 109.5
H22A C22 H22C 109.5
H22B C22 H22C 109.5
C25 C23 C24 111.7(2)
C25 C23 P3 109.60(15)
C24 C23 P3 111.29(16)
C25 C23 H23 108.0
C24 C23 H23 108.0
P3 C23 H23 108.0
C23 C24 H24A 109.5
C23 C24 H24B 109.5
H24A C24 H24B 109.5
C23 C24 H24C 109.5
H24A C24 H24C 109.5
H24B C24 H24C 109.5
C23 C25 H25A 109.5
C23 C25 H25B 109.5
H25A C25 H25B 109.5
C23 C25 H25C 109.5
H25A C25 H25C 109.5
H25B C25 H25C 109.5
O1 C26 C28 108.88(16)
O1 C26 C29 106.52(16)
C28 C26 C29 110.25(17)
O1 C26 C27 101.87(14)
C28 C26 C27 114.92(18)
C29 C26 C27 113.64(17)
O2 C27 C31 109.03(16)
O2 C27 C30 106.58(16)
C31 C27 C30 110.18(17)
O2 C27 C26 102.25(14)
C31 C27 C26 115.09(17)
C30 C27 C26 113.01(17)
C26 C28 H28A 109.5
C26 C28 H28B 109.5
H28A C28 H28B 109.5
C26 C28 H28C 109.5
H28A C28 H28C 109.5
H28B C28 H28C 109.5
C26 C29 H29A 109.5
C26 C29 H29B 109.5
H29A C29 H29B 109.5
C26 C29 H29C 109.5
H29A C29 H29C 109.5
H29B C29 H29C 109.5
C27 C30 H30A 109.5
C27 C30 H30B 109.5
H30A C30 H30B 109.5
C27 C30 H30C 109.5
H30A C30 H30C 109.5
H30B C30 H30C 109.5
C27 C31 H31A 109.5
C27 C31 H31B 109.5
H31A C31 H31B 109.5
C27 C31 H31C 109.5
H31A C31 H31C 109.5
H31B C31 H31C 109.5
O1 B1 O2 113.19(17)
O1 B1 C4 123.44(18)
O2 B1 C4 123.36(17)
C2 N1 C6 116.54(15)
C2 N1 Co1 121.79(12)
C6 N1 Co1 121.45(12)
B1 O1 C26 106.50(15)
B1 O2 C27 106.21(15)
C1 P1 C8 101.73(9)
C1 P1 C11 101.33(10)
C8 P1 C11 103.58(10)
C1 P1 Co1 99.73(6)
C8 P1 Co1 121.46(8)
C11 P1 Co1 124.33(7)
C7 P2 C14 100.62(9)
C7 P2 C17 104.3(2)
C14 P2 C17 96.9(2)
C7 P2 C17A 103.6(2)
C14 P2 C17A 113.0(2)
C7 P2 Co1 99.37(6)
C14 P2 Co1 124.57(7)
C17 P2 Co1 126.8(2)
C17A P2 Co1 111.5(2)
C23 P3 C20 102.59(10)
C23 P3 Co1 120.92(7)
C20 P3 Co1 120.80(7)
C23 P3 H3P 95.1(10)
C20 P3 H3P 94.3(11)
Co1 P3 H3P 117.4(10)
N1 Co1 P1 85.68(5)
N1 Co1 P2 86.25(5)
P1 Co1 P2 142.73(2)
N1 Co1 P3 110.41(4)
P1 Co1 P3 104.13(2)
P2 Co1 P3 112.78(2)
N1 Co1 H1C 158.5(9)
P1 Co1 H1C 87.0(9)
P2 Co1 H1C 87.4(9)
P3 Co1 H1C 91.0(9)
C18 C17 C19 109.8(8)
C18 C17 P2 108.9(8)
C19 C17 P2 111.2(4)
C18 C17 H17 109.0
C19 C17 H17 109.0
P2 C17 H17 109.0
C17 C18 H18A 109.5
C17 C18 H18B 109.5
H18A C18 H18B 109.5
C17 C18 H18C 109.5
H18A C18 H18C 109.5
H18B C18 H18C 109.5
C17 C19 H19A 109.5
C17 C19 H19B 109.5
H19A C19 H19B 109.5
C17 C19 H19C 109.5
H19A C19 H19C 109.5
H19B C19 H19C 109.5
C19A C17A C18A 110.2(8)
C19A C17A P2 114.9(5)
C18A C17A P2 112.5(8)
C19A C17A H17A 106.2
C18A C17A H17A 106.2
P2 C17A H17A 106.2
C17A C18A H18D 109.5
C17A C18A H18E 109.5
H18D C18A H18E 109.5
C17A C18A H18F 109.5
H18D C18A H18F 109.5
H18E C18A H18F 109.5
C17A C19A H19D 109.5
C17A C19A H19E 109.5
H19D C19A H19E 109.5
C17A C19A H19F 109.5
H19D C19A H19F 109.5
H19E C19A H19F 109.5

loop_
_geom_bond_atom_site_label_1
_geom_bond_atom_site_label_2
_geom_bond_distance
C1 C2 1.503(3)
C1 P1 1.8538(19)
C1 H1A 0.9700
C1 H1B 0.9700
C2 N1 1.373(2)
C2 C3 1.382(3)
C3 C4 1.401(3)
C3 H3 0.9300
C4 C5 1.400(3)
C4 B1 1.546(3)
C5 C6 1.380(3)
C5 H5 0.9300
C6 N1 1.379(2)
C6 C7 1.496(3)
C7 P2 1.8465(18)
C7 H7A 0.9700
C7 H7B 0.9700
C8 C10 1.526(4)
C8 C9 1.532(3)
C8 P1 1.857(2)
C8 H8 0.9800
C9 H9A 0.9600
C9 H9B 0.9600
C9 H9C 0.9600
C10 H10A 0.9600
C10 H10B 0.9600
C10 H10C 0.9600
C11 C12 1.523(3)
C11 C13 1.527(3)
C11 P1 1.861(2)
C11 H11 0.9800
C12 H12A 0.9600
C12 H12B 0.9600
C12 H12C 0.9600
C13 H13A 0.9600
C13 H13B 0.9600
C13 H13C 0.9600
C14 C16 1.530(3)
C14 C15 1.531(3)
C14 P2 1.863(2)
C14 H14 0.9800
C15 H15A 0.9600
C15 H15B 0.9600
C15 H15C 0.9600
C16 H16A 0.9600
C16 H16B 0.9600
C16 H16C 0.9600
C20 C21 1.516(3)
C20 C22 1.540(3)
C20 P3 1.867(2)
C20 H20 0.9800
C21 H21A 0.9600
C21 H21B 0.9600
C21 H21C 0.9600
C22 H22A 0.9600
C22 H22B 0.9600
C22 H22C 0.9600
C23 C25 1.508(3)
C23 C24 1.512(3)
C23 P3 1.866(2)
C23 H23 0.9800
C24 H24A 0.9600
C24 H24B 0.9600
C24 H24C 0.9600
C25 H25A 0.9600
C25 H25B 0.9600
C25 H25C 0.9600
C26 O1 1.463(2)
C26 C28 1.520(3)
C26 C29 1.524(3)
C26 C27 1.552(3)
C27 O2 1.459(2)
C27 C31 1.522(3)
C27 C30 1.524(3)
C28 H28A 0.9600
C28 H28B 0.9600
C28 H28C 0.9600
C29 H29A 0.9600
C29 H29B 0.9600
C29 H29C 0.9600
C30 H30A 0.9600
C30 H30B 0.9600
C30 H30C 0.9600
C31 H31A 0.9600
C31 H31B 0.9600
C31 H31C 0.9600
B1 O1 1.371(3)
B1 O2 1.376(3)
N1 Co1 1.9427(15)
P1 Co1 2.1312(6)
P2 C17 1.883(7)
P2 C17A 1.887(7)
P2 Co1 2.1468(6)
P3 Co1 2.1745(5)
P3 H3P 1.33(2)
Co1 H1C 1.43(2)
C17 C18 1.51(2)
C17 C19 1.511(8)
C17 H17 0.9800
C18 H18A 0.9600
C18 H18B 0.9600
C18 H18C 0.9600
C19 H19A 0.9600
C19 H19B 0.9600
C19 H19C 0.9600
C17A C19A 1.534(8)
C17A C18A 1.54(2)
C17A H17A 0.9800
C18A H18D 0.9600
C18A H18E 0.9600
C18A H18F 0.9600
C19A H19D 0.9600
C19A H19E 0.9600
C19A H19F 0.9600

loop_
_geom_torsion_atom_site_label_1
_geom_torsion_atom_site_label_2
_geom_torsion_atom_site_label_3
_geom_torsion_atom_site_label_4
_geom_torsion
P1 C1 C2 N1 -23.63(19)
P1 C1 C2 C3 155.17(15)
N1 C2 C3 C4 1.0(3)
C1 C2 C3 C4 -177.72(17)
C2 C3 C4 C5 0.7(3)
C2 C3 C4 B1 -178.83(17)
C3 C4 C5 C6 -1.5(3)
B1 C4 C5 C6 178.03(17)
C4 C5 C6 N1 0.7(3)
C4 C5 C6 C7 179.79(17)
N1 C6 C7 P2 23.22(19)
C5 C6 C7 P2 -155.94(15)
O1 C26 C27 O2 -31.04(18)
C28 C26 C27 O2 -148.57(16)
C29 C26 C27 O2 83.12(19)
O1 C26 C27 C31 -149.08(16)
C28 C26 C27 C31 93.4(2)
C29 C26 C27 C31 -34.9(2)
O1 C26 C27 C30 83.13(18)
C28 C26 C27 C30 -34.4(2)
C29 C26 C27 C30 -162.71(17)
C5 C4 B1 O1 178.94(18)
C3 C4 B1 O1 -1.6(3)
C5 C4 B1 O2 -1.7(3)
C3 C4 B1 O2 177.78(18)
C3 C2 N1 C6 -1.8(2)
C1 C2 N1 C6 177.03(16)
C3 C2 N1 Co1 -176.52(14)
C1 C2 N1 Co1 2.3(2)
C5 C6 N1 C2 0.9(2)
C7 C6 N1 C2 -178.22(15)
C5 C6 N1 Co1 175.72(13)
C7 C6 N1 Co1 -3.4(2)
O2 B1 O1 C26 -10.4(2)
C4 B1 O1 C26 169.07(17)
C28 C26 O1 B1 147.26(18)
C29 C26 O1 B1 -93.85(18)
C27 C26 O1 B1 25.47(19)
O1 B1 O2 C27 -10.9(2)
C4 B1 O2 C27 169.66(17)
C31 C27 O2 B1 148.11(17)
C30 C27 O2 B1 -92.97(18)
C26 C27 O2 B1 25.84(19)
C2 C1 P1 C8 156.49(14)
C2 C1 P1 C11 -96.88(14)
C2 C1 P1 Co1 31.28(13)
C10 C8 P1 C1 66.39(17)
C9 C8 P1 C1 -164.24(16)
C10 C8 P1 C11 -38.47(19)
C9 C8 P1 C11 90.89(18)
C10 C8 P1 Co1 175.63(13)
C9 C8 P1 Co1 -55.00(18)
C12 C11 P1 C1 -173.85(15)
C13 C11 P1 C1 62.33(16)
C12 C11 P1 C8 -68.68(17)
C13 C11 P1 C8 167.50(15)
C12 C11 P1 Co1 75.93(17)
C13 C11 P1 Co1 -47.88(18)
C6 C7 P2 C14 -157.44(13)
C6 C7 P2 C17 102.5(3)
C6 C7 P2 C17A 85.6(3)
C6 C7 P2 Co1 -29.42(13)
C16 C14 P2 C7 -44.28(17)
C15 C14 P2 C7 -172.67(15)
C16 C14 P2 C17 61.8(3)
C15 C14 P2 C17 -66.6(3)
C16 C14 P2 C17A 65.6(3)
C15 C14 P2 C17A -62.8(3)
C16 C14 P2 Co1 -153.56(12)
C15 C14 P2 Co1 78.05(16)
C25 C23 P3 C20 70.57(19)
C24 C23 P3 C20 -165.38(17)
C25 C23 P3 Co1 -67.61(19)
C24 C23 P3 Co1 56.44(18)
C21 C20 P3 C23 161.89(16)
C22 C20 P3 C23 38.4(2)
C21 C20 P3 Co1 -59.87(19)
C22 C20 P3 Co1 176.67(16)
C7 P2 C17 C18 -158.2(8)
C14 P2 C17 C18 99.0(8)
C17A P2 C17 C18 -68.6(16)
Co1 P2 C17 C18 -44.5(9)
C7 P2 C17 C19 -37.1(5)
C14 P2 C17 C19 -139.9(4)
C17A P2 C17 C19 52.5(13)
Co1 P2 C17 C19 76.6(5)
C7 P2 C17A C19A 65.0(5)
C14 P2 C17A C19A -42.9(5)
C17 P2 C17A C19A -29.5(12)
Co1 P2 C17A C19A 171.0(4)
C7 P2 C17A C18A -167.8(7)
C14 P2 C17A C18A 84.3(7)
C17 P2 C17A C18A 97.7(17)
Co1 P2 C17A C18A -61.8(7)
